data_2022673
loop_
_publ_author_name
'W\'ojcicka, Anna'
'Becan, Lilianna'
'Rembia\/lkowska, Nina'
'Pyra, Anna'
'Bryndal, Iwona'

_publ_section_title
;
 Structure and cytotoxic properties of
 1-hydroxy-5-methyl-7-phenylpyrido[3,4-<i>d</i>]pyridazin-4(3<i>H</i>)-one
 and its mono- and disubstituted ethyl acetates
;
_journal_coeditor_code QF3056
_journal_issue 10
_journal_name_full 'Acta Crystallographica Section C'
_journal_page_first 559
_journal_page_last 569
_journal_paper_doi 10.1107/S2053229622009202
_journal_volume 78
_journal_year 2022
_chemical_formula_iupac 'C18 H17 N3 O4'
_chemical_formula_moiety 'C18 H17 N3 O4'
_chemical_formula_sum 'C18 H17 N3 O4'
_chemical_formula_weight 339.34
_chemical_name_systematic
;Ethyl
[1-(2-ethoxy-2-oxoethoxy)-5-methyl-4-oxo-7-phenyl-3,4-dihydropyrido[3,4-<i>d</i>]pyridazin-3-yl]acetate
;
_space_group_crystal_system monoclinic
_space_group_IT_number 14
_space_group_name_Hall '-P 2ybc'
_space_group_name_H-M_alt 'P 1 21/c 1'
_atom_sites_solution_hydrogens geom
_atom_sites_solution_primary direct
_atom_sites_solution_secondary difmap
_audit_creation_method SHELXL-2018/1
_cell_angle_alpha 90
_cell_angle_beta 92.3150(10)
_cell_angle_gamma 90
_cell_formula_units_Z 4
_cell_length_a 17.4344(3)
_cell_length_b 13.0800(3)
_cell_length_c 7.01920(10)
_cell_measurement_reflns_used 1548
_cell_measurement_temperature 100(2)
_cell_measurement_theta_max 69.8
_cell_measurement_theta_min 2.5
_cell_volume 1599.37(5)
_computing_cell_refinement
;
CrysAlis PRO (Rigaku OD, 2020)
;
_computing_data_collection
;
CrysAlis PRO (Rigaku OD, 2020)
;
_computing_data_reduction
;
CrysAlis PRO (Rigaku OD, 2020)
;
_computing_molecular_graphics
;
DIAMOND (Brandenburg & Putz, 2014)
;
_computing_publication_material
;
PLATON (Spek, 2020)
;
_computing_structure_refinement
;
SHELXL2018 (Sheldrick, 2015)
;
_computing_structure_solution
;
SHELXS97 (Sheldrick, 2008)
;
_diffrn_ambient_temperature 100(2)
_diffrn_detector_area_resol_mean 10.0000
_diffrn_measured_fraction_theta_full 1.000
_diffrn_measured_fraction_theta_max 0.985
_diffrn_measurement_device 'four-circle diffractometer'
_diffrn_measurement_device_type 'Rigaku XtaLAB Synergy DW system with a HyPix-Arc 150 detector'
_diffrn_measurement_method '\f scans'
_diffrn_radiation_monochromator mirror
_diffrn_radiation_probe x-ray
_diffrn_radiation_type CuK\a
_diffrn_radiation_wavelength 1.54184
_diffrn_reflns_av_R_equivalents 0.0350
_diffrn_reflns_av_unetI/netI 0.0305
_diffrn_reflns_limit_h_max 21
_diffrn_reflns_limit_h_min -21
_diffrn_reflns_limit_k_max 16
_diffrn_reflns_limit_k_min -15
_diffrn_reflns_limit_l_max 8
_diffrn_reflns_limit_l_min -8
_diffrn_reflns_number 15272
_diffrn_reflns_theta_full 67.684
_diffrn_reflns_theta_max 75.656
_diffrn_reflns_theta_min 2.536
_diffrn_source 'Rotating-anode X-ray tube'
_exptl_absorpt_coefficient_mu 0.841
_exptl_absorpt_correction_T_max 1.00000
_exptl_absorpt_correction_T_min 0.73598
_exptl_absorpt_correction_type multi-scan
_exptl_absorpt_process_details
;
(CrysAlis PRO; Rigaku OD, 2020)
;
_exptl_crystal_colour colourless
_exptl_crystal_density_diffrn 1.409
_exptl_crystal_description plate
_exptl_crystal_F_000 712
_exptl_crystal_size_max 0.170
_exptl_crystal_size_mid 0.030
_exptl_crystal_size_min 0.030
_refine_diff_density_max 0.307
_refine_diff_density_min -0.202
_refine_ls_extinction_method none
_refine_ls_goodness_of_fit_ref 1.096
_refine_ls_hydrogen_treatment constr
_refine_ls_matrix_type full
_refine_ls_number_parameters 228
_refine_ls_number_reflns 3274
_refine_ls_number_restraints 0
_refine_ls_restrained_S_all 1.096
_refine_ls_R_factor_all 0.0593
_refine_ls_R_factor_gt 0.0500
_refine_ls_shift/su_max 0.000
_refine_ls_shift/su_mean 0.000
_refine_ls_structure_factor_coef Fsqd
_refine_ls_weighting_details 'w=1/[\s^2^(Fo^2^)+(0.0533P)^2^+0.7835P] where P=(Fo^2^+2Fc^2^)/3'
_refine_ls_weighting_scheme calc
_refine_ls_wR_factor_gt 0.1184
_refine_ls_wR_factor_ref 0.1232
_reflns_number_gt 2878
_reflns_number_total 3274
_reflns_threshold_expression 'I > 2\s(I)'
_cod_data_source_file qf3056sup1.cif
_cod_data_source_block 3
_cod_depositor_comments 'Adding full bibliography for 2022672--2022674.cif.'
_cod_original_sg_symbol_H-M 'P 21/c'
_cod_database_code 2022673
_cod_database_fobs_code 2022673
_shelx_space_group_comment
;
The symmetry employed for this shelxl refinement is uniquely defined
by the following loop, which should always be used as a source of
symmetry information in preference to the above space-group names.
They are only intended as comments.
;
_shelx_estimated_absorpt_t_min 0.870
_shelx_estimated_absorpt_t_max 0.975

loop_
_space_group_symop_operation_xyz
'x, y, z'
'-x, y+1/2, -z+1/2'
'-x, -y, -z'
'x, -y-1/2, z-1/2'

loop_
_atom_site_type_symbol
_atom_site_label
_atom_site_fract_x
_atom_site_fract_y
_atom_site_fract_z
_atom_site_U_iso_or_equiv
_atom_site_adp_type
_atom_site_calc_flag
_atom_site_occupancy
_atom_site_disorder_assembly
_atom_site_disorder_group
C C1 0.20407(9) 0.60829(14) 0.3354(2) 0.0230(4) Uani d 1 . .
O O1 0.27974(7) 0.59919(9) 0.30055(17) 0.0251(3) Uani d 1 . .
C C11 0.30819(10) 0.49653(14) 0.3152(2) 0.0242(4) Uani d 1 . .
H H111 0.280079 0.451875 0.222334 0.029 Uiso calc 1 . .
H H112 0.301025 0.469441 0.444930 0.029 Uiso calc 1 . .
C C12 0.39222(10) 0.49888(13) 0.2738(2) 0.0239(4) Uani d 1 . .
O O12 0.42679(7) 0.56808(10) 0.20456(18) 0.0296(3) Uani d 1 . .
O O13 0.42359(7) 0.40925(9) 0.32548(18) 0.0279(3) Uani d 1 . .
C C13 0.50480(10) 0.39724(15) 0.2903(3) 0.0289(4) Uani d 1 . .
H H131 0.534376 0.455913 0.343799 0.035 Uiso calc 1 . .
H H132 0.512733 0.393650 0.151615 0.035 Uiso calc 1 . .
C C14 0.53061(12) 0.29977(16) 0.3857(3) 0.0378(5) Uani d 1 . .
H H141 0.500106 0.242594 0.333566 0.057 Uiso calc 1 . .
H H142 0.523598 0.304973 0.523192 0.057 Uiso calc 1 . .
H H143 0.584979 0.288096 0.362658 0.057 Uiso calc 1 . .
N N2 0.16413(8) 0.52742(11) 0.3611(2) 0.0243(3) Uani d 1 . .
N N3 0.08860(8) 0.54126(11) 0.4001(2) 0.0247(3) Uani d 1 . .
H H3 0.061443 0.485415 0.415974 0.030 Uiso calc 1 . .
C C4 0.05078(10) 0.63117(13) 0.4170(2) 0.0229(4) Uani d 1 . .
O O4 -0.01768(7) 0.63137(10) 0.46053(18) 0.0272(3) Uani d 1 . .
C C5 0.06606(9) 0.82347(13) 0.3958(2) 0.0219(4) Uani d 1 . .
C C51 -0.01659(9) 0.84556(14) 0.4338(3) 0.0261(4) Uani d 1 . .
H H511 -0.029101 0.816888 0.557765 0.039 Uiso calc 1 . .
H H512 -0.049690 0.814526 0.333548 0.039 Uiso calc 1 . .
H H513 -0.024832 0.919671 0.434967 0.039 Uiso calc 1 . .
N N6 0.11052(8) 0.90527(11) 0.37439(19) 0.0231(3) Uani d 1 . .
C C7 0.18631(9) 0.89387(13) 0.3400(2) 0.0215(3) Uani d 1 . .
C C71 0.23023(10) 0.99101(14) 0.3237(2) 0.0233(4) Uani d 1 . .
C C72 0.19108(11) 1.08301(14) 0.2915(3) 0.0304(4) Uani d 1 . .
H H72 0.136623 1.083014 0.279027 0.036 Uiso calc 1 . .
C C73 0.23094(11) 1.17437(16) 0.2777(3) 0.0368(5) Uani d 1 . .
H H73 0.203789 1.236386 0.254404 0.044 Uiso calc 1 . .
C C74 0.31059(11) 1.17518(15) 0.2979(3) 0.0326(4) Uani d 1 . .
H H74 0.337833 1.237841 0.290086 0.039 Uiso calc 1 . .
C C75 0.35012(10) 1.08475(14) 0.3293(3) 0.0278(4) Uani d 1 . .
H H75 0.404570 1.085344 0.342154 0.033 Uiso calc 1 . .
C C76 0.31046(10) 0.99282(14) 0.3420(2) 0.0250(4) Uani d 1 . .
H H76 0.338009 0.930930 0.363338 0.030 Uiso calc 1 . .
C C8 0.21977(10) 0.79844(13) 0.3214(2) 0.0230(4) Uani d 1 . .
H H8 0.272420 0.792202 0.293389 0.028 Uiso calc 1 . .
C C9 0.17444(9) 0.71166(13) 0.3448(2) 0.0217(3) Uani d 1 . .
C C10 0.09629(9) 0.72315(13) 0.3834(2) 0.0213(3) Uani d 1 . .

loop_
_atom_site_aniso_label
_atom_site_aniso_U_11
_atom_site_aniso_U_22
_atom_site_aniso_U_33
_atom_site_aniso_U_12
_atom_site_aniso_U_13
_atom_site_aniso_U_23
C1 0.0225(9) 0.0251(9) 0.0215(8) -0.0003(7) 0.0032(6) -0.0002(7)
O1 0.0230(6) 0.0202(6) 0.0326(7) 0.0016(5) 0.0061(5) 0.0010(5)
C11 0.0275(9) 0.0201(9) 0.0253(8) 0.0020(7) 0.0050(6) 0.0017(7)
C12 0.0276(9) 0.0209(8) 0.0235(8) -0.0005(7) 0.0036(6) -0.0029(7)
O12 0.0272(7) 0.0242(7) 0.0380(7) -0.0034(5) 0.0065(5) 0.0023(5)
O13 0.0260(7) 0.0225(7) 0.0359(7) 0.0023(5) 0.0080(5) 0.0033(5)
C13 0.0238(9) 0.0273(10) 0.0358(10) 0.0027(7) 0.0062(7) -0.0001(8)
C14 0.0372(11) 0.0323(11) 0.0442(11) 0.0073(9) 0.0057(8) 0.0005(9)
N2 0.0241(7) 0.0234(8) 0.0257(7) 0.0004(6) 0.0045(5) -0.0003(6)
N3 0.0237(8) 0.0202(7) 0.0308(8) -0.0035(6) 0.0067(6) -0.0005(6)
C4 0.0252(9) 0.0221(9) 0.0214(8) -0.0003(7) 0.0018(6) 0.0001(6)
O4 0.0235(6) 0.0242(6) 0.0343(7) -0.0015(5) 0.0066(5) 0.0017(5)
C5 0.0224(8) 0.0232(9) 0.0203(8) -0.0021(7) 0.0025(6) -0.0012(6)
C51 0.0238(9) 0.0233(9) 0.0315(9) 0.0005(7) 0.0054(7) -0.0006(7)
N6 0.0246(7) 0.0215(7) 0.0236(7) -0.0007(6) 0.0037(5) -0.0008(6)
C7 0.0232(8) 0.0226(9) 0.0187(8) -0.0022(7) 0.0016(6) -0.0002(6)
C71 0.0256(9) 0.0240(9) 0.0206(8) -0.0022(7) 0.0038(6) -0.0012(7)
C72 0.0256(9) 0.0257(10) 0.0402(10) -0.0009(7) 0.0052(7) -0.0001(8)
C73 0.0329(11) 0.0230(10) 0.0546(13) 0.0006(8) 0.0042(9) 0.0016(9)
C74 0.0326(10) 0.0239(10) 0.0415(11) -0.0085(7) 0.0049(8) -0.0012(8)
C75 0.0242(9) 0.0305(10) 0.0289(9) -0.0038(7) 0.0042(7) -0.0009(7)
C76 0.0254(9) 0.0254(9) 0.0244(8) -0.0010(7) 0.0025(6) -0.0011(7)
C8 0.0204(8) 0.0252(9) 0.0235(8) -0.0007(7) 0.0034(6) 0.0000(7)
C9 0.0241(8) 0.0215(9) 0.0197(7) -0.0002(7) 0.0018(6) -0.0007(6)
C10 0.0236(8) 0.0219(9) 0.0186(7) -0.0017(7) 0.0017(6) 0.0003(6)

loop_
_atom_type_symbol
_atom_type_description
_atom_type_scat_dispersion_real
_atom_type_scat_dispersion_imag
_atom_type_scat_source
C C 0.0181 0.0091 'International Tables Vol C Tables 4.2.6.8 and 6.1.1.4'
H H 0.0000 0.0000 'International Tables Vol C Tables 4.2.6.8 and 6.1.1.4'
N N 0.0311 0.0180 'International Tables Vol C Tables 4.2.6.8 and 6.1.1.4'
O O 0.0492 0.0322 'International Tables Vol C Tables 4.2.6.8 and 6.1.1.4'

loop_
_geom_angle_atom_site_label_1
_geom_angle_atom_site_label_2
_geom_angle_atom_site_label_3
_geom_angle_site_symmetry_1
_geom_angle_site_symmetry_3
_geom_angle
_geom_angle_publ_flag
N2 C1 O1 . . 119.35(16) ?
N2 C1 C9 . . 124.47(15) ?
O1 C1 C9 . . 116.16(15) ?
C1 O1 C11 . . 113.92(13) ?
O1 C11 C12 . . 107.68(14) ?
O1 C11 H111 . . 110.2 ?
C12 C11 H111 . . 110.2 ?
O1 C11 H112 . . 110.2 ?
C12 C11 H112 . . 110.2 ?
H111 C11 H112 . . 108.5 ?
O12 C12 O13 . . 124.33(16) ?
O12 C12 C11 . . 126.99(16) ?
O13 C12 C11 . . 108.68(14) ?
C12 O13 C13 . . 116.01(13) ?
O13 C13 C14 . . 106.99(15) ?
O13 C13 H131 . . 110.3 ?
C14 C13 H131 . . 110.3 ?
O13 C13 H132 . . 110.3 ?
C14 C13 H132 . . 110.3 ?
H131 C13 H132 . . 108.6 ?
C13 C14 H141 . . 109.5 ?
C13 C14 H142 . . 109.5 ?
H141 C14 H142 . . 109.5 ?
C13 C14 H143 . . 109.5 ?
H141 C14 H143 . . 109.5 ?
H142 C14 H143 . . 109.5 ?
C1 N2 N3 . . 116.83(15) ?
C4 N3 N2 . . 127.43(14) ?
C4 N3 H3 . . 116.3 ?
N2 N3 H3 . . 116.3 ?
O4 C4 N3 . . 119.87(16) ?
O4 C4 C10 . . 124.68(16) ?
N3 C4 C10 . . 115.45(15) ?
N6 C5 C10 . . 121.09(15) ?
N6 C5 C51 . . 115.55(15) ?
C10 C5 C51 . . 123.36(15) ?
C5 C51 H511 . . 109.5 ?
C5 C51 H512 . . 109.5 ?
H511 C51 H512 . . 109.5 ?
C5 C51 H513 . . 109.5 ?
H511 C51 H513 . . 109.5 ?
H512 C51 H513 . . 109.5 ?
C5 N6 C7 . . 120.34(15) ?
N6 C7 C8 . . 122.05(15) ?
N6 C7 C71 . . 115.20(15) ?
C8 C7 C71 . . 122.75(15) ?
C72 C71 C76 . . 118.69(16) ?
C72 C71 C7 . . 119.84(15) ?
C76 C71 C7 . . 121.47(16) ?
C73 C72 C71 . . 120.68(17) ?
C73 C72 H72 . . 119.7 ?
C71 C72 H72 . . 119.7 ?
C72 C73 C74 . . 120.02(18) ?
C72 C73 H73 . . 120.0 ?
C74 C73 H73 . . 120.0 ?
C75 C74 C73 . . 119.96(17) ?
C75 C74 H74 . . 120.0 ?
C73 C74 H74 . . 120.0 ?
C74 C75 C76 . . 120.26(17) ?
C74 C75 H75 . . 119.9 ?
C76 C75 H75 . . 119.9 ?
C75 C76 C71 . . 120.39(17) ?
C75 C76 H76 . . 119.8 ?
C71 C76 H76 . . 119.8 ?
C7 C8 C9 . . 118.59(15) ?
C7 C8 H8 . . 120.7 ?
C9 C8 H8 . . 120.7 ?
C8 C9 C10 . . 119.50(16) ?
C8 C9 C1 . . 123.25(15) ?
C10 C9 C1 . . 117.24(15) ?
C9 C10 C5 . . 118.40(15) ?
C9 C10 C4 . . 118.54(15) ?
C5 C10 C4 . . 123.01(15) ?

loop_
_geom_bond_atom_site_label_1
_geom_bond_atom_site_label_2
_geom_bond_site_symmetry_2
_geom_bond_distance
_geom_bond_publ_flag
C1 N2 . 1.283(2) ?
C1 O1 . 1.3565(19) ?
C1 C9 . 1.450(2) ?
O1 C11 . 1.434(2) ?
C11 C12 . 1.505(2) ?
C11 H111 . 0.9900 ?
C11 H112 . 0.9900 ?
C12 O12 . 1.201(2) ?
C12 O13 . 1.338(2) ?
O13 C13 . 1.456(2) ?
C13 C14 . 1.501(3) ?
C13 H131 . 0.9900 ?
C13 H132 . 0.9900 ?
C14 H141 . 0.9800 ?
C14 H142 . 0.9800 ?
C14 H143 . 0.9800 ?
N2 N3 . 1.368(2) ?
N3 C4 . 1.356(2) ?
N3 H3 . 0.8800 ?
C4 O4 . 1.244(2) ?
C4 C10 . 1.465(2) ?
C5 N6 . 1.333(2) ?
C5 C10 . 1.418(2) ?
C5 C51 . 1.504(2) ?
C51 H511 . 0.9800 ?
C51 H512 . 0.9800 ?
C51 H513 . 0.9800 ?
N6 C7 . 1.361(2) ?
C7 C8 . 1.386(2) ?
C7 C71 . 1.490(2) ?
C71 C72 . 1.397(2) ?
C71 C76 . 1.400(2) ?
C72 C73 . 1.388(3) ?
C72 H72 . 0.9500 ?
C73 C74 . 1.390(3) ?
C73 H73 . 0.9500 ?
C74 C75 . 1.382(3) ?
C74 H74 . 0.9500 ?
C75 C76 . 1.392(2) ?
C75 H75 . 0.9500 ?
C76 H76 . 0.9500 ?
C8 C9 . 1.397(2) ?
C8 H8 . 0.9500 ?
C9 C10 . 1.408(2) ?

loop_
_geom_hbond_atom_site_label_D
_geom_hbond_atom_site_label_H
_geom_hbond_atom_site_label_A
_geom_hbond_site_symmetry_A
_geom_hbond_distance_DH
_geom_hbond_distance_HA
_geom_hbond_distance_DA
_geom_hbond_angle_DHA
_geom_hbond_publ_flag
N3 H3 O4 3_566 0.88 1.93 2.7717(19) 159.9 yes
C14 H141 O12 2_645 0.98 2.63 3.190(2) 116.2 yes
C14 H142 O12 3_666 0.98 2.65 3.411(3) 134.7 yes
C13 H132 O12 3_665 0.99 2.80 3.746(2) 160.6 yes
C51 H512 O4 4_575 0.98 2.79 3.335(2) 115.8 yes

loop_
_geom_torsion_atom_site_label_1
_geom_torsion_atom_site_label_2
_geom_torsion_atom_site_label_3
_geom_torsion_atom_site_label_4
_geom_torsion_site_symmetry_1
_geom_torsion_site_symmetry_2
_geom_torsion_site_symmetry_3
_geom_torsion_site_symmetry_4
_geom_torsion
_geom_torsion_publ_flag
N2 C1 O1 C11 . . . . -5.8(2) ?
C9 C1 O1 C11 . . . . 172.95(14) ?
C1 O1 C11 C12 . . . . -179.80(13) ?
O1 C11 C12 O12 . . . . -13.6(2) ?
O1 C11 C12 O13 . . . . 167.01(13) ?
O12 C12 O13 C13 . . . . -1.0(2) ?
C11 C12 O13 C13 . . . . 178.39(13) ?
C12 O13 C13 C14 . . . . 171.25(15) ?
O1 C1 N2 N3 . . . . 178.51(13) ?
C9 C1 N2 N3 . . . . -0.1(2) ?
C1 N2 N3 C4 . . . . -0.8(2) ?
N2 N3 C4 O4 . . . . -177.17(15) ?
N2 N3 C4 C10 . . . . 2.1(2) ?
C10 C5 N6 C7 . . . . 0.0(2) ?
C51 C5 N6 C7 . . . . 179.79(14) ?
C5 N6 C7 C8 . . . . 1.6(2) ?
C5 N6 C7 C71 . . . . -178.54(14) ?
N6 C7 C71 C72 . . . . -17.4(2) ?
C8 C7 C71 C72 . . . . 162.49(16) ?
N6 C7 C71 C76 . . . . 161.87(15) ?
C8 C7 C71 C76 . . . . -18.2(2) ?
C76 C71 C72 C73 . . . . 0.1(3) ?
C7 C71 C72 C73 . . . . 179.41(17) ?
C71 C72 C73 C74 . . . . -0.7(3) ?
C72 C73 C74 C75 . . . . 0.8(3) ?
C73 C74 C75 C76 . . . . -0.4(3) ?
C74 C75 C76 C71 . . . . -0.2(3) ?
C72 C71 C76 C75 . . . . 0.3(2) ?
C7 C71 C76 C75 . . . . -178.98(15) ?
N6 C7 C8 C9 . . . . -2.0(2) ?
C71 C7 C8 C9 . . . . 178.07(15) ?
C7 C8 C9 C10 . . . . 1.0(2) ?
C7 C8 C9 C1 . . . . -177.68(15) ?
N2 C1 C9 C8 . . . . 178.16(16) ?
O1 C1 C9 C8 . . . . -0.5(2) ?
N2 C1 C9 C10 . . . . -0.5(2) ?
O1 C1 C9 C10 . . . . -179.14(13) ?
C8 C9 C10 C5 . . . . 0.5(2) ?
C1 C9 C10 C5 . . . . 179.22(14) ?
C8 C9 C10 C4 . . . . -176.93(14) ?
C1 C9 C10 C4 . . . . 1.8(2) ?
N6 C5 C10 C9 . . . . -1.0(2) ?
C51 C5 C10 C9 . . . . 179.22(14) ?
N6 C5 C10 C4 . . . . 176.29(15) ?
C51 C5 C10 C4 . . . . -3.5(2) ?
O4 C4 C10 C9 . . . . 176.72(15) ?
N3 C4 C10 C9 . . . . -2.5(2) ?
O4 C4 C10 C5 . . . . -0.6(3) ?
N3 C4 C10 C5 . . . . -179.77(15) ?
